data_7200613
loop_
_publ_author_name
'Manoj, K.'
'Gonnade, Rajesh G.'
'Bhadbhade, Mohan M.'
'Shashidhar, Mysore S.'

_publ_section_title
;
 Isostructural molecular strings linked via conserved dipolar (ether)
 O&#x22EF;C&#xE001;O short contacts in conformational polymorphs of
 racemic 2,4-di-O-acetyl-6-O-tosyl-myo-inositol 1,3,5-orthoesters
;
_journal_issue 6
_journal_name_full CrystEngComm
_journal_page_first 1022
_journal_paper_doi 10.1039/b818888b
_journal_volume 11
_journal_year 2009
_chemical_absolute_configuration syn
_chemical_formula_moiety 'C18 H20 O10 S'
_chemical_formula_sum 'C18 H20 O10 S'
_chemical_formula_weight 428.40
_chemical_name_systematic
;
6-O-TOSYL 2,4-O-DIACETYL MYO-INOSITOL 1,3,5 ORTHOFORMATE
;
_space_group_IT_number 61
_symmetry_cell_setting orthorhombic
_symmetry_space_group_name_Hall '-P 2ac 2ab'
_symmetry_space_group_name_H-M 'P b c a'
_atom_sites_solution_hydrogens geom
_atom_sites_solution_primary direct
_atom_sites_solution_secondary difmap
_audit_creation_method SHELXL-97
_cell_angle_alpha 90.00
_cell_angle_beta 90.00
_cell_angle_gamma 90.00
_cell_formula_units_Z 8
_cell_length_a 6.206(2)
_cell_length_b 14.602(5)
_cell_length_c 42.099(13)
_cell_measurement_reflns_used 514
_cell_measurement_temperature 293(2)
_cell_measurement_theta_max 15.44
_cell_measurement_theta_min 2.9
_cell_volume 3815(2)
_computing_cell_refinement 'BRUKER SAINT'
_computing_data_collection 'BRUKER SMART'
_computing_data_reduction 'BRUKER SAINT'
_computing_molecular_graphics 'SHELXTL, ORTEP3,MERCURY1.2.1'
_computing_publication_material 'SHELXTL, PLATON'
_computing_structure_refinement 'SHELXL-97 (Sheldrick, 1997)'
_computing_structure_solution 'SHELXS-97 (Sheldrick, 1990)'
_diffrn_ambient_temperature 293(2)
_diffrn_measured_fraction_theta_full 0.998
_diffrn_measured_fraction_theta_max 0.998
_diffrn_measurement_device 'BRUKER SMART APEX'
_diffrn_measurement_device_type 'CCD Area Detector'
_diffrn_measurement_method 'Omega and phi Scan'
_diffrn_radiation_monochromator graphite
_diffrn_radiation_source 'fine-focus sealed tube'
_diffrn_radiation_type MoK\a
_diffrn_radiation_wavelength 0.71073
_diffrn_reflns_av_R_equivalents 0.1925
_diffrn_reflns_av_sigmaI/netI 0.1706
_diffrn_reflns_limit_h_max 6
_diffrn_reflns_limit_h_min -7
_diffrn_reflns_limit_k_max 17
_diffrn_reflns_limit_k_min -17
_diffrn_reflns_limit_l_max 44
_diffrn_reflns_limit_l_min -50
_diffrn_reflns_number 17512
_diffrn_reflns_theta_full 25.00
_diffrn_reflns_theta_max 25.00
_diffrn_reflns_theta_min 1.93
_exptl_absorpt_coefficient_mu 0.226
_exptl_absorpt_correction_T_max 0.9955
_exptl_absorpt_correction_T_min 0.9395
_exptl_absorpt_correction_type multi-scan
_exptl_absorpt_process_details 'BRUKER SADABS'
_exptl_crystal_colour COLORLESS
_exptl_crystal_density_diffrn 1.492
_exptl_crystal_density_method 'not measured'
_exptl_crystal_description 'THIN NEEDLE'
_exptl_crystal_F_000 1792
_exptl_crystal_size_max 0.28
_exptl_crystal_size_mid 0.16
_exptl_crystal_size_min 0.02
_refine_diff_density_max 0.298
_refine_diff_density_min -0.231
_refine_diff_density_rms 0.062
_refine_ls_extinction_method none
_refine_ls_goodness_of_fit_ref 1.001
_refine_ls_hydrogen_treatment constr
_refine_ls_matrix_type full
_refine_ls_number_parameters 265
_refine_ls_number_reflns 3352
_refine_ls_number_restraints 0
_refine_ls_restrained_S_all 1.001
_refine_ls_R_factor_all 0.2079
_refine_ls_R_factor_gt 0.0749
_refine_ls_shift/su_max 0.000
_refine_ls_shift/su_mean 0.000
_refine_ls_structure_factor_coef Fsqd
_refine_ls_weighting_details 'calc w=1/[\s^2^(Fo^2^)+(0.0665P)^2^+0.0000P] where P=(Fo^2^+2Fc^2^)/3'
_refine_ls_weighting_scheme calc
_refine_ls_wR_factor_gt 0.1408
_refine_ls_wR_factor_ref 0.1852
_reflns_number_gt 1379
_reflns_number_total 3352
_reflns_threshold_expression >2sigma(I)
_cod_data_source_file b818888b.txt
_cod_data_source_block 1_Form-II
_cod_depositor_comments
;
The following automatic conversions were performed:
'_chemical_absolute_configuration' value 'SYN' changed to 'syn' according
to '/home/saulius/struct/CIF-dictionaries/cif_core.dic' dictionary named
'cif_core.dic' version 2.4.1 from 2010-06-29.

'_symmetry_cell_setting'
value 'ORTHORHOMBIC' changed to 'orthorhombic' according to
'/home/saulius/struct/CIF-dictionaries/cif_core.dic' dictionary named
'cif_core.dic' version 2.4.1 from
2010-06-29.

'_exptl_absorpt_correction_type' value 'MULTI-SCAN' changed
to 'multi-scan' according to
'/home/saulius/struct/CIF-dictionaries/cif_core.dic' dictionary named
'cif_core.dic' version 2.4.1 from 2010-06-29.

Automatic conversion script
Id: cif_fix_enum 1527 2010-12-29 10:47:43Z saulius 
;
_cod_original_sg_symbol_H-M Pbca
_cod_database_code 7200613

loop_
_symmetry_equiv_pos_as_xyz
'x, y, z'
'-x+1/2, -y, z+1/2'
'x+1/2, -y+1/2, -z'
'-x, y+1/2, -z+1/2'
'-x, -y, -z'
'x-1/2, y, -z-1/2'
'-x-1/2, y-1/2, z'
'x, -y-1/2, z-1/2'

loop_
_atom_site_label
_atom_site_type_symbol
_atom_site_fract_x
_atom_site_fract_y
_atom_site_fract_z
_atom_site_U_iso_or_equiv
_atom_site_adp_type
_atom_site_occupancy
_atom_site_symmetry_multiplicity
_atom_site_calc_flag
_atom_site_refinement_flags
_atom_site_disorder_assembly
_atom_site_disorder_group
S1 S 0.7635(3) 0.36738(12) 0.08624(4) 0.0575(5) Uani 1 1 d . . .
O1 O 0.6551(7) 0.2962(3) 0.20063(9) 0.0514(11) Uani 1 1 d . . .
O2 O 1.1121(6) 0.2821(2) 0.20994(8) 0.0408(10) Uani 1 1 d . . .
O3 O 0.8167(6) 0.4246(3) 0.22279(8) 0.0470(11) Uani 1 1 d . . .
O4 O 1.0435(6) 0.5022(3) 0.14828(8) 0.0467(11) Uani 1 1 d . . .
O5 O 0.5327(6) 0.4416(3) 0.18756(9) 0.0548(12) Uani 1 1 d . . .
O6 O 0.8455(6) 0.3448(3) 0.12089(8) 0.0508(11) Uani 1 1 d . . .
O7 O 1.2210(8) 0.1788(3) 0.17445(11) 0.0809(16) Uani 1 1 d . . .
O8 O 0.8748(9) 0.6291(3) 0.13097(9) 0.0650(14) Uani 1 1 d . . .
O9 O 0.5368(8) 0.3515(4) 0.08520(10) 0.0860(17) Uani 1 1 d . . .
O10 O 0.8415(9) 0.4555(3) 0.07787(9) 0.0829(16) Uani 1 1 d . . .
C1 C 0.8025(9) 0.2944(4) 0.17445(12) 0.0439(16) Uani 1 1 d . . .
H1 H 0.8239 0.2311 0.1674 0.053 Uiso 1 1 calc R . .
C2 C 1.0173(9) 0.3354(3) 0.18456(12) 0.0349(14) Uani 1 1 d . . .
H2 H 1.1159 0.3388 0.1664 0.042 Uiso 1 1 calc R . .
C3 C 0.9740(9) 0.4294(4) 0.19748(11) 0.0348(14) Uani 1 1 d . . .
H3 H 1.1083 0.4556 0.2057 0.042 Uiso 1 1 calc R . .
C4 C 0.8824(10) 0.4915(4) 0.17225(12) 0.0400(15) Uani 1 1 d . . .
H4 H 0.8505 0.5514 0.1817 0.048 Uiso 1 1 calc R . .
C5 C 0.6716(9) 0.4481(4) 0.16024(13) 0.0453(16) Uani 1 1 d . . .
H5 H 0.6057 0.4867 0.1439 0.054 Uiso 1 1 calc R . .
C6 C 0.7019(10) 0.3499(4) 0.14789(12) 0.0484(17) Uani 1 1 d . . .
H6 H 0.5616 0.3238 0.1422 0.058 Uiso 1 1 calc R . .
C7 C 0.6245(10) 0.3862(5) 0.21140(14) 0.0536(18) Uani 1 1 d . . .
H7 H 0.5225 0.3839 0.2292 0.064 Uiso 1 1 calc R . .
C8 C 1.2103(10) 0.2027(4) 0.20128(15) 0.0477(17) Uani 1 1 d . . .
C9 C 1.2994(10) 0.1551(4) 0.22904(14) 0.0606(19) Uani 1 1 d . . .
H9A H 1.4457 0.1376 0.2248 0.091 Uiso 1 1 calc R . .
H9B H 1.2153 0.1013 0.2334 0.091 Uiso 1 1 calc R . .
H9C H 1.2955 0.1951 0.2471 0.091 Uiso 1 1 calc R . .
C10 C 1.0250(13) 0.5780(5) 0.12964(14) 0.0520(18) Uani 1 1 d . . .
C11 C 1.2188(11) 0.5866(5) 0.10782(14) 0.068(2) Uani 1 1 d . . .
H11A H 1.2005 0.6387 0.0942 0.101 Uiso 1 1 calc R . .
H11B H 1.2316 0.5322 0.0951 0.101 Uiso 1 1 calc R . .
H11C H 1.3469 0.5943 0.1203 0.101 Uiso 1 1 calc R . .
C12 C 0.9029(11) 0.2845(4) 0.06469(12) 0.0465(16) Uani 1 1 d . . .
C13 C 1.0978(12) 0.3061(4) 0.05042(15) 0.0591(19) Uani 1 1 d . . .
H13 H 1.1546 0.3648 0.0523 0.071 Uiso 1 1 calc R . .
C14 C 1.2080(11) 0.2393(5) 0.03322(15) 0.063(2) Uani 1 1 d . . .
H14 H 1.3388 0.2536 0.0236 0.075 Uiso 1 1 calc R . .
C15 C 1.1253(12) 0.1527(4) 0.03032(13) 0.0529(18) Uani 1 1 d . . .
C16 C 0.9308(12) 0.1330(5) 0.04449(14) 0.064(2) Uani 1 1 d . . .
H16 H 0.8742 0.0743 0.0425 0.077 Uiso 1 1 calc R . .
C17 C 0.8174(11) 0.1977(5) 0.06158(13) 0.0576(19) Uani 1 1 d . . .
H17 H 0.6858 0.1831 0.0708 0.069 Uiso 1 1 calc R . .
C18 C 1.2521(12) 0.0794(5) 0.01287(16) 0.084(2) Uani 1 1 d . . .
H18A H 1.2199 0.0823 -0.0094 0.127 Uiso 1 1 calc R . .
H18B H 1.2132 0.0202 0.0209 0.127 Uiso 1 1 calc R . .
H18C H 1.4035 0.0893 0.0160 0.127 Uiso 1 1 calc R . .

loop_
_atom_site_aniso_label
_atom_site_aniso_U_11
_atom_site_aniso_U_22
_atom_site_aniso_U_33
_atom_site_aniso_U_23
_atom_site_aniso_U_13
_atom_site_aniso_U_12
S1 0.0593(14) 0.0696(13) 0.0436(9) -0.0105(9) -0.0154(9) 0.0136(11)
O1 0.038(3) 0.061(3) 0.055(3) 0.003(2) 0.001(2) -0.005(2)
O2 0.038(3) 0.039(2) 0.045(2) 0.0013(19) -0.004(2) 0.009(2)
O3 0.039(3) 0.063(3) 0.039(2) -0.0053(19) 0.000(2) 0.009(2)
O4 0.038(3) 0.047(2) 0.055(3) 0.005(2) 0.004(2) 0.001(2)
O5 0.026(3) 0.088(3) 0.050(3) -0.006(2) 0.002(2) 0.014(2)
O6 0.043(3) 0.073(3) 0.035(2) -0.012(2) -0.005(2) 0.000(2)
O7 0.093(4) 0.078(3) 0.071(3) -0.030(3) -0.013(3) 0.035(3)
O8 0.074(4) 0.061(3) 0.060(3) 0.004(2) 0.003(3) 0.024(3)
O9 0.038(3) 0.146(5) 0.074(3) -0.032(3) -0.023(2) 0.027(3)
O10 0.127(5) 0.055(3) 0.066(3) 0.000(2) -0.012(3) 0.020(3)
C1 0.043(5) 0.049(4) 0.040(3) -0.003(3) 0.007(3) -0.005(3)
C2 0.027(4) 0.049(4) 0.028(3) 0.002(3) -0.003(3) -0.007(3)
C3 0.026(4) 0.042(4) 0.036(3) -0.007(3) -0.008(3) -0.001(3)
C4 0.032(4) 0.047(3) 0.041(4) -0.001(3) 0.007(3) 0.004(3)
C5 0.034(4) 0.061(4) 0.041(4) 0.000(3) -0.005(3) 0.006(3)
C6 0.034(4) 0.072(5) 0.040(4) -0.008(3) -0.006(3) -0.003(3)
C7 0.022(4) 0.099(6) 0.040(4) 0.008(4) 0.005(3) 0.010(4)
C8 0.037(4) 0.047(4) 0.059(4) -0.008(4) 0.001(3) 0.001(3)
C9 0.050(5) 0.052(4) 0.079(5) 0.015(3) -0.002(4) 0.020(4)
C10 0.057(5) 0.052(5) 0.047(4) 0.002(4) -0.003(4) -0.011(4)
C11 0.069(6) 0.079(5) 0.055(4) 0.017(3) 0.011(4) -0.001(4)
C12 0.046(5) 0.061(4) 0.033(3) -0.008(3) -0.008(3) 0.002(4)
C13 0.056(5) 0.051(4) 0.071(5) 0.000(4) -0.006(4) -0.013(4)
C14 0.052(5) 0.075(5) 0.061(5) 0.008(4) 0.011(4) -0.005(4)
C15 0.064(5) 0.056(5) 0.039(4) -0.003(3) 0.001(4) 0.001(4)
C16 0.075(6) 0.074(5) 0.044(4) -0.011(4) 0.004(4) -0.024(5)
C17 0.050(5) 0.077(5) 0.045(4) -0.008(4) 0.011(3) -0.017(4)
C18 0.081(6) 0.093(5) 0.079(5) -0.016(4) 0.022(4) 0.015(5)

loop_
_atom_type_symbol
_atom_type_description
_atom_type_scat_dispersion_real
_atom_type_scat_dispersion_imag
_atom_type_scat_source
C C 0.0033 0.0016 'International Tables Vol C Tables 4.2.6.8 and 6.1.1.4'
O O 0.0106 0.0060 'International Tables Vol C Tables 4.2.6.8 and 6.1.1.4'
S S 0.1246 0.1234 'International Tables Vol C Tables 4.2.6.8 and 6.1.1.4'
H H 0.0000 0.0000 'International Tables Vol C Tables 4.2.6.8 and 6.1.1.4'

loop_
_geom_angle_atom_site_label_1
_geom_angle_atom_site_label_2
_geom_angle_atom_site_label_3
_geom_angle
_geom_angle_site_symmetry_1
_geom_angle_site_symmetry_3
_geom_angle_publ_flag
O10 S1 O9 118.4(3) . . ?
O10 S1 O6 108.0(2) . . ?
O9 S1 O6 108.2(3) . . ?
O10 S1 C12 109.3(3) . . ?
O9 S1 C12 111.2(3) . . ?
O6 S1 C12 100.1(2) . . ?
C7 O1 C1 110.6(4) . . ?
C8 O2 C2 116.3(4) . . ?
C7 O3 C3 109.9(4) . . ?
C10 O4 C4 115.9(5) . . ?
C7 O5 C5 111.4(4) . . ?
C6 O6 S1 121.1(4) . . ?
O1 C1 C6 107.2(5) . . ?
O1 C1 C2 109.7(4) . . ?
C6 C1 C2 110.9(5) . . ?
O1 C1 H1 109.7 . . ?
C6 C1 H1 109.7 . . ?
C2 C1 H1 109.7 . . ?
O2 C2 C3 107.3(4) . . ?
O2 C2 C1 110.6(4) . . ?
C3 C2 C1 107.7(5) . . ?
O2 C2 H2 110.4 . . ?
C3 C2 H2 110.4 . . ?
C1 C2 H2 110.4 . . ?
O3 C3 C2 110.1(4) . . ?
O3 C3 C4 107.0(4) . . ?
C2 C3 C4 111.3(4) . . ?
O3 C3 H3 109.5 . . ?
C2 C3 H3 109.5 . . ?
C4 C3 H3 109.5 . . ?
O4 C4 C3 107.4(5) . . ?
O4 C4 C5 114.1(4) . . ?
C3 C4 C5 107.7(4) . . ?
O4 C4 H4 109.2 . . ?
C3 C4 H4 109.2 . . ?
C5 C4 H4 109.2 . . ?
O5 C5 C6 106.3(5) . . ?
O5 C5 C4 105.9(4) . . ?
C6 C5 C4 113.0(5) . . ?
O5 C5 H5 110.5 . . ?
C6 C5 H5 110.5 . . ?
C4 C5 H5 110.5 . . ?
O6 C6 C1 107.4(5) . . ?
O6 C6 C5 112.9(5) . . ?
C1 C6 C5 107.4(4) . . ?
O6 C6 H6 109.7 . . ?
C1 C6 H6 109.7 . . ?
C5 C6 H6 109.7 . . ?
O1 C7 O3 111.7(5) . . ?
O1 C7 O5 111.3(5) . . ?
O3 C7 O5 110.9(5) . . ?
O1 C7 H7 107.6 . . ?
O3 C7 H7 107.6 . . ?
O5 C7 H7 107.6 . . ?
O7 C8 O2 122.1(6) . . ?
O7 C8 C9 126.8(6) . . ?
O2 C8 C9 111.1(5) . . ?
C8 C9 H9A 109.5 . . ?
C8 C9 H9B 109.5 . . ?
H9A C9 H9B 109.5 . . ?
C8 C9 H9C 109.5 . . ?
H9A C9 H9C 109.5 . . ?
H9B C9 H9C 109.5 . . ?
O8 C10 O4 123.1(6) . . ?
O8 C10 C11 126.5(6) . . ?
O4 C10 C11 110.4(7) . . ?
C10 C11 H11A 109.5 . . ?
C10 C11 H11B 109.5 . . ?
H11A C11 H11B 109.5 . . ?
C10 C11 H11C 109.5 . . ?
H11A C11 H11C 109.5 . . ?
H11B C11 H11C 109.5 . . ?
C17 C12 C13 120.2(6) . . ?
C17 C12 S1 119.8(5) . . ?
C13 C12 S1 120.1(5) . . ?
C12 C13 C14 119.6(6) . . ?
C12 C13 H13 120.2 . . ?
C14 C13 H13 120.2 . . ?
C15 C14 C13 120.5(6) . . ?
C15 C14 H14 119.7 . . ?
C13 C14 H14 119.7 . . ?
C14 C15 C16 118.9(6) . . ?
C14 C15 C18 120.0(7) . . ?
C16 C15 C18 121.1(7) . . ?
C15 C16 C17 122.0(6) . . ?
C15 C16 H16 119.0 . . ?
C17 C16 H16 119.0 . . ?
C12 C17 C16 118.8(6) . . ?
C12 C17 H17 120.6 . . ?
C16 C17 H17 120.6 . . ?
C15 C18 H18A 109.5 . . ?
C15 C18 H18B 109.5 . . ?
H18A C18 H18B 109.5 . . ?
C15 C18 H18C 109.5 . . ?
H18A C18 H18C 109.5 . . ?
H18B C18 H18C 109.5 . . ?

loop_
_geom_bond_atom_site_label_1
_geom_bond_atom_site_label_2
_geom_bond_distance
_geom_bond_site_symmetry_2
_geom_bond_publ_flag
S1 O10 1.419(5) . ?
S1 O9 1.426(5) . ?
S1 O6 1.580(4) . ?
S1 C12 1.742(6) . ?
O1 C7 1.403(7) . ?
O1 C1 1.432(6) . ?
O2 C8 1.360(6) . ?
O2 C2 1.447(6) . ?
O3 C7 1.403(7) . ?
O3 C3 1.447(6) . ?
O4 C10 1.362(7) . ?
O4 C4 1.429(6) . ?
O5 C7 1.409(6) . ?
O5 C5 1.440(6) . ?
O6 C6 1.446(6) . ?
O7 C8 1.184(6) . ?
O8 C10 1.195(7) . ?
C1 C6 1.515(7) . ?
C1 C2 1.522(7) . ?
C1 H1 0.9800 . ?
C2 C3 1.500(7) . ?
C2 H2 0.9800 . ?
C3 C4 1.508(7) . ?
C3 H3 0.9800 . ?
C4 C5 1.538(7) . ?
C4 H4 0.9800 . ?
C5 C6 1.538(8) . ?
C5 H5 0.9800 . ?
C6 H6 0.9800 . ?
C7 H7 0.9800 . ?
C8 C9 1.468(8) . ?
C9 H9A 0.9600 . ?
C9 H9B 0.9600 . ?
C9 H9C 0.9600 . ?
C10 C11 1.519(9) . ?
C11 H11A 0.9600 . ?
C11 H11B 0.9600 . ?
C11 H11C 0.9600 . ?
C12 C17 1.380(8) . ?
C12 C13 1.387(8) . ?
C13 C14 1.394(8) . ?
C13 H13 0.9300 . ?
C14 C15 1.369(8) . ?
C14 H14 0.9300 . ?
C15 C16 1.377(9) . ?
C15 C18 1.519(9) . ?
C16 C17 1.381(8) . ?
C16 H16 0.9300 . ?
C17 H17 0.9300 . ?
C18 H18A 0.9600 . ?
C18 H18B 0.9600 . ?
C18 H18C 0.9600 . ?

loop_
_geom_hbond_atom_site_label_D
_geom_hbond_atom_site_label_H
_geom_hbond_atom_site_label_A
_geom_hbond_distance_DH
_geom_hbond_distance_HA
_geom_hbond_distance_DA
_geom_hbond_angle_DHA
_geom_hbond_site_symmetry_A
C13 H13 O9 0.93 2.75 3.164(8) 107.8 1_655
C17 H17 O8 0.93 2.68 3.311(7) 125.9 7_755
C1 H1 O8 0.98 2.47 3.224(7) 133.6 7_755
C11 H11C O7 0.96 2.62 3.134(8) 113.5 7_865
C3 H3 O5 0.98 2.75 3.497(7) 133.5 1_655
C7 H7 O3 0.98 2.47 3.412(7) 162.2 6_556
C16 H16 O10 0.93 2.65 3.398(8) 138.0 7_755
C9 H9C O1 0.96 2.79 3.717(7) 162.9 6_656
